data_4065281
loop_
_publ_author_name
'Breit, Nora C.'
'Ancelet, Travis'
'Quail, J. Wilson'
'Schatte, Gabriele'
'M\"uller, Jens'

_publ_section_title
;
 Synthesis of Intramolecularly Coordinated Aluminum and Gallium Compounds
 for the Preparation of [1]Ferrocenophanes
;
_journal_issue 22
_journal_name_full Organometallics
_journal_page_first 6150
_journal_paper_doi 10.1021/om200680d
_journal_volume 30
_journal_year 2011
_chemical_formula_moiety 'C21 H35 Al N2 Si2'
_chemical_formula_sum 'C21 H35 Al N2 Si2'
_chemical_formula_weight 398.67
_chemical_name_systematic
; 
 ? 
;
_space_group_IT_number 15
_symmetry_cell_setting monoclinic
_symmetry_space_group_name_Hall '-C 2yc'
_symmetry_space_group_name_H-M 'C 1 2/c 1'
_atom_sites_solution_hydrogens geom
_atom_sites_solution_primary direct
_atom_sites_solution_secondary difmap
_cell_angle_alpha 90.00
_cell_angle_beta 97.745(10)
_cell_angle_gamma 90.00
_cell_formula_units_Z 4
_cell_length_a 16.387(5)
_cell_length_b 12.116(4)
_cell_length_c 12.202(4)
_cell_measurement_reflns_used 129
_cell_measurement_temperature 173(2)
_cell_measurement_theta_max 32.27
_cell_measurement_theta_min 5.47
_cell_volume 2400.5(13)
_computing_cell_refinement 'Saint V7.53A and SADABS V2008/1 (Apex2, v2009.3-0; Bruker AXS)'
_computing_data_collection 'Bruker Instrument Service v2009, 9, 0, 0'
_computing_data_reduction 'Saint V7.53A and SADABS V2008/1 (Apex2, v2009.3-0, Bruker AXS)'
_computing_molecular_graphics ' Cameron (WinGX v1.80.05 2009), XP (SHELXTL-NT v6.14, Bruker AXS)'
_computing_publication_material 'WinGX v1.80.05 2009 (L. J. Farrugia)'
_computing_structure_refinement 'SHELXL-97 (Sheldrick, 1997)'
_computing_structure_solution
; SIR-2004 (M. C. Burla, R. Caliandro, M. Camalli, B. Carrozzini, 
  G. L. Cascarano, L. De Caro, C. Giacovazzo, G. Polidori
  and R. Spagna, 2005) 
;
_diffrn_ambient_temperature 173(2)
_diffrn_measured_fraction_theta_full 0.951
_diffrn_measured_fraction_theta_max 0.951
_diffrn_measurement_device '62mm 4K CCD camera on D85 goniostat'
_diffrn_measurement_device_type 'Proteum R Smart 6000 (Bruker AXS)'
_diffrn_measurement_method 'CCD rotation images, \f and \w scans'
_diffrn_radiation_monochromator 'Montel200 multilayer graded optics'
_diffrn_radiation_source 'Bruker AXS FR591, fine-focus rotating anode'
_diffrn_radiation_type CuK\a
_diffrn_radiation_wavelength 1.54184
_diffrn_reflns_av_R_equivalents 0.0861
_diffrn_reflns_av_sigmaI/netI 0.1696
_diffrn_reflns_limit_h_max 19
_diffrn_reflns_limit_h_min -18
_diffrn_reflns_limit_k_max 14
_diffrn_reflns_limit_k_min -11
_diffrn_reflns_limit_l_max 14
_diffrn_reflns_limit_l_min -14
_diffrn_reflns_number 6920
_diffrn_reflns_theta_full 69.61
_diffrn_reflns_theta_max 69.61
_diffrn_reflns_theta_min 4.55
_exptl_absorpt_coefficient_mu 1.736
_exptl_absorpt_correction_T_max 0.8387
_exptl_absorpt_correction_T_min 0.8175
_exptl_absorpt_correction_type multi-scan
_exptl_absorpt_process_details 'SADABS V2008/1 (Apex2, Bruker AXS)'
_exptl_crystal_colour colourless
_exptl_crystal_density_diffrn 1.103
_exptl_crystal_density_method 'not measured'
_exptl_crystal_description block
_exptl_crystal_F_000 864
_exptl_crystal_size_max 0.12
_exptl_crystal_size_mid 0.12
_exptl_crystal_size_min 0.11
_refine_diff_density_max 0.313
_refine_diff_density_min -0.434
_refine_diff_density_rms 0.060
_refine_ls_extinction_coef 0.0013(5)
_refine_ls_extinction_expression Fc^*^=kFc[1+0.001xFc^2^\l^3^/sin(2\q)]^-1/4^
_refine_ls_extinction_method SHELXL
_refine_ls_goodness_of_fit_ref 1.049
_refine_ls_hydrogen_treatment constr
_refine_ls_matrix_type full
_refine_ls_number_parameters 124
_refine_ls_number_reflns 2161
_refine_ls_number_restraints 0
_refine_ls_restrained_S_all 1.049
_refine_ls_R_factor_all 0.0731
_refine_ls_R_factor_gt 0.0582
_refine_ls_shift/su_max 0.000
_refine_ls_shift/su_mean 0.000
_refine_ls_structure_factor_coef Fsqd
_refine_ls_weighting_details 'calc w=1/[\s^2^(Fo^2^)+(0.0148P)^2^+0.9090P] where P=(Fo^2^+2Fc^2^)/3'
_refine_ls_weighting_scheme calc
_refine_ls_wR_factor_gt 0.1340
_refine_ls_wR_factor_ref 0.1511
_reflns_number_gt 1717
_reflns_number_total 2161
_reflns_threshold_expression >2sigma(I)
_cod_data_source_file om200680d_si_002.cif
_cod_data_source_block 6
_cod_original_sg_symbol_H-M 'C 2/c'
_cod_database_code 4065281

loop_
_symmetry_equiv_pos_as_xyz
'x, y, z'
'-x, y, -z+1/2'
'x+1/2, y+1/2, z'
'-x+1/2, y+1/2, -z+1/2'
'-x, -y, -z'
'x, -y, z-1/2'
'-x+1/2, -y+1/2, -z'
'x+1/2, -y+1/2, z-1/2'

loop_
_atom_site_label
_atom_site_type_symbol
_atom_site_fract_x
_atom_site_fract_y
_atom_site_fract_z
_atom_site_U_iso_or_equiv
_atom_site_adp_type
_atom_site_occupancy
_atom_site_symmetry_multiplicity
_atom_site_calc_flag
_atom_site_refinement_flags
Si1 Si 0.30492(3) 0.31489(6) 0.28256(4) 0.0493(3) Uani 1 1 d .
Al1 Al 0.5000 0.33176(9) 0.2500 0.0451(3) Uani 1 2 d S
N1 N 0.50336(10) 0.29087(19) 0.42015(14) 0.0481(5) Uani 1 1 d .
C2 C 0.44332(11) 0.2150(2) 0.39318(17) 0.0451(6) Uani 1 1 d .
C3 C 0.42808(13) 0.1340(3) 0.46988(19) 0.0549(7) Uani 1 1 d .
H3 H 0.3876 0.0787 0.4506 0.066 Uiso 1 1 calc R
C4 C 0.47321(15) 0.1363(3) 0.5743(2) 0.0631(8) Uani 1 1 d .
H4 H 0.4637 0.0821 0.6273 0.076 Uiso 1 1 calc R
C5 C 0.53165(15) 0.2164(3) 0.60172(19) 0.0657(8) Uani 1 1 d .
H5 H 0.5616 0.2195 0.6740 0.079 Uiso 1 1 calc R
C6 C 0.54600(14) 0.2924(3) 0.52226(18) 0.0605(8) Uani 1 1 d .
H6 H 0.5871 0.3472 0.5402 0.073 Uiso 1 1 calc R
C7 C 0.40256(11) 0.2337(2) 0.27825(16) 0.0435(6) Uani 1 1 d .
C8 C 0.22208(14) 0.2212(3) 0.3220(2) 0.0673(8) Uani 1 1 d .
H8A H 0.1741 0.2653 0.3349 0.081 Uiso 1 1 calc R
H8B H 0.2430 0.1810 0.3897 0.081 Uiso 1 1 calc R
H8C H 0.2059 0.1685 0.2620 0.081 Uiso 1 1 calc R
C9 C 0.26962(16) 0.3749(3) 0.1424(2) 0.0662(8) Uani 1 1 d .
H9A H 0.3110 0.4272 0.1229 0.079 Uiso 1 1 calc R
H9B H 0.2172 0.4134 0.1437 0.079 Uiso 1 1 calc R
H9C H 0.2623 0.3155 0.0874 0.079 Uiso 1 1 calc R
C10 C 0.31936(16) 0.4276(3) 0.3882(2) 0.0642(8) Uani 1 1 d .
H10A H 0.2664 0.4639 0.3925 0.077 Uiso 1 1 calc R
H10B H 0.3588 0.4818 0.3670 0.077 Uiso 1 1 calc R
H10C H 0.3404 0.3962 0.4605 0.077 Uiso 1 1 calc R
C11 C 0.38294(13) 0.1281(3) 0.21104(19) 0.0559(7) Uani 1 1 d .
H11A H 0.3474 0.0805 0.2491 0.067 Uiso 1 1 calc R
H11B H 0.4342 0.0890 0.2035 0.067 Uiso 1 1 calc R
H11C H 0.3546 0.1471 0.1375 0.067 Uiso 1 1 calc R
C12 C 0.5000 0.4962(3) 0.2500 0.0589(9) Uani 1 2 d S
H12A H 0.5340 0.5232 0.1955 0.071 Uiso 0.50 1 d PR
H12B H 0.4435 0.5232 0.2309 0.071 Uiso 0.50 1 d PR
H12C H 0.5225 0.5232 0.3236 0.071 Uiso 0.50 1 d PR

loop_
_atom_site_aniso_label
_atom_site_aniso_U_11
_atom_site_aniso_U_22
_atom_site_aniso_U_33
_atom_site_aniso_U_23
_atom_site_aniso_U_13
_atom_site_aniso_U_12
Si1 0.0413(4) 0.0577(6) 0.0491(4) 0.0006(3) 0.0064(2) 0.0067(2)
Al1 0.0436(5) 0.0430(7) 0.0502(5) 0.000 0.0115(3) 0.000
N1 0.0478(9) 0.0487(15) 0.0487(9) -0.0033(9) 0.0091(7) -0.0048(8)
C2 0.0394(9) 0.0442(16) 0.0529(10) -0.0017(10) 0.0104(7) 0.0024(9)
C3 0.0504(11) 0.0534(19) 0.0619(12) 0.0098(12) 0.0111(9) 0.0002(11)
C4 0.0636(14) 0.069(2) 0.0580(12) 0.0152(13) 0.0118(10) 0.0078(13)
C5 0.0579(13) 0.088(3) 0.0506(11) 0.0029(13) 0.0035(9) 0.0027(14)
C6 0.0543(12) 0.074(2) 0.0527(11) -0.0076(13) 0.0062(9) -0.0098(12)
C7 0.0393(10) 0.0427(17) 0.0493(10) -0.0015(10) 0.0084(7) 0.0011(8)
C8 0.0428(11) 0.086(3) 0.0750(14) 0.0039(16) 0.0136(10) -0.0008(12)
C9 0.0626(13) 0.075(2) 0.0592(12) 0.0040(13) 0.0024(10) 0.0158(13)
C10 0.0641(13) 0.068(2) 0.0616(12) -0.0100(13) 0.0111(10) 0.0151(13)
C11 0.0505(11) 0.056(2) 0.0626(12) -0.0101(12) 0.0110(9) -0.0063(10)
C12 0.0708(19) 0.040(2) 0.0732(19) 0.000 0.0349(15) 0.000

loop_
_atom_type_symbol
_atom_type_description
_atom_type_scat_dispersion_real
_atom_type_scat_dispersion_imag
_atom_type_scat_source
C C 0.0181 0.0091 'International Tables Vol C Tables 4.2.6.8 and 6.1.1.4'
H H 0.0000 0.0000 'International Tables Vol C Tables 4.2.6.8 and 6.1.1.4'
Al Al 0.2130 0.2455 'International Tables Vol C Tables 4.2.6.8 and 6.1.1.4'
N N 0.0311 0.0180 'International Tables Vol C Tables 4.2.6.8 and 6.1.1.4'
Si Si 0.2541 0.3302 'International Tables Vol C Tables 4.2.6.8 and 6.1.1.4'

loop_
_geom_angle_atom_site_label_1
_geom_angle_atom_site_label_2
_geom_angle_atom_site_label_3
_geom_angle
_geom_angle_site_symmetry_1
_geom_angle_site_symmetry_3
C10 Si1 C9 109.87(15) . .
C10 Si1 C8 107.02(14) . .
C9 Si1 C8 108.82(13) . .
C10 Si1 C7 111.79(11) . .
C9 Si1 C7 109.59(11) . .
C8 Si1 C7 109.68(14) . .
C12 Al1 C7 125.29(8) . 2_655
C12 Al1 C7 125.30(8) . .
C7 Al1 C7 109.41(15) 2_655 .
C12 Al1 N1 103.46(7) . 2_655
C7 Al1 N1 67.70(7) 2_655 2_655
C7 Al1 N1 96.34(8) . 2_655
C12 Al1 N1 103.46(7) . .
C7 Al1 N1 96.34(8) 2_655 .
C7 Al1 N1 67.70(7) . .
N1 Al1 N1 153.07(14) 2_655 .
C6 N1 C2 120.3(2) . .
C6 N1 Al1 147.47(16) . .
C2 N1 Al1 89.91(12) . .
N1 C2 C3 120.12(19) . .
N1 C2 C7 110.2(2) . .
C3 C2 C7 129.7(2) . .
C4 C3 C2 118.6(3) . .
C4 C3 H3 120.7 . .
C2 C3 H3 120.7 . .
C5 C4 C3 120.5(3) . .
C5 C4 H4 119.8 . .
C3 C4 H4 119.8 . .
C4 C5 C6 118.7(2) . .
C4 C5 H5 120.7 . .
C6 C5 H5 120.7 . .
N1 C6 C5 121.7(2) . .
N1 C6 H6 119.1 . .
C5 C6 H6 119.1 . .
C2 C7 C11 114.4(2) . .
C2 C7 Si1 109.15(14) . .
C11 C7 Si1 109.48(14) . .
C2 C7 Al1 89.18(13) . .
C11 C7 Al1 120.34(14) . .
Si1 C7 Al1 112.60(14) . .
Si1 C8 H8A 109.5 . .
Si1 C8 H8B 109.5 . .
H8A C8 H8B 109.5 . .
Si1 C8 H8C 109.5 . .
H8A C8 H8C 109.5 . .
H8B C8 H8C 109.5 . .
Si1 C9 H9A 109.5 . .
Si1 C9 H9B 109.5 . .
H9A C9 H9B 109.5 . .
Si1 C9 H9C 109.5 . .
H9A C9 H9C 109.5 . .
H9B C9 H9C 109.5 . .
Si1 C10 H10A 109.5 . .
Si1 C10 H10B 109.5 . .
H10A C10 H10B 109.5 . .
Si1 C10 H10C 109.5 . .
H10A C10 H10C 109.5 . .
H10B C10 H10C 109.5 . .
C7 C11 H11A 109.5 . .
C7 C11 H11B 109.5 . .
H11A C11 H11B 109.5 . .
C7 C11 H11C 109.5 . .
H11A C11 H11C 109.5 . .
H11B C11 H11C 109.5 . .
Al1 C12 H12A 109.5 . .
Al1 C12 H12B 109.5 . .
H12A C12 H12B 109.5 . .
Al1 C12 H12C 109.5 . .
H12A C12 H12C 109.5 . .
H12B C12 H12C 109.5 . .

loop_
_geom_bond_atom_site_label_1
_geom_bond_atom_site_label_2
_geom_bond_distance
_geom_bond_site_symmetry_2
Si1 C10 1.871(3) .
Si1 C9 1.877(3) .
Si1 C8 1.881(3) .
Si1 C7 1.885(2) .
Al1 C12 1.992(4) .
Al1 C7 2.056(2) 2_655
Al1 C7 2.056(2) .
Al1 N1 2.1280(19) 2_655
Al1 N1 2.1280(19) .
N1 C6 1.344(3) .
N1 C2 1.354(3) .
C2 C3 1.402(4) .
C2 C7 1.487(3) .
C3 C4 1.385(4) .
C3 H3 0.9500 .
C4 C5 1.373(5) .
C4 H4 0.9500 .
C5 C6 1.380(4) .
C5 H5 0.9500 .
C6 H6 0.9500 .
C7 C11 1.530(4) .
C8 H8A 0.9800 .
C8 H8B 0.9800 .
C8 H8C 0.9800 .
C9 H9A 0.9800 .
C9 H9B 0.9800 .
C9 H9C 0.9800 .
C10 H10A 0.9800 .
C10 H10B 0.9800 .
C10 H10C 0.9800 .
C11 H11A 0.9800 .
C11 H11B 0.9800 .
C11 H11C 0.9800 .
C12 H12A 0.9801 .
C12 H12B 0.9800 .
C12 H12C 0.9800 .

loop_
_geom_torsion_atom_site_label_1
_geom_torsion_atom_site_label_2
_geom_torsion_atom_site_label_3
_geom_torsion_atom_site_label_4
_geom_torsion
_geom_torsion_site_symmetry_1
C12 Al1 N1 C6 -66.3(4) .
C7 Al1 N1 C6 62.3(4) 2_655
C7 Al1 N1 C6 170.7(4) .
N1 Al1 N1 C6 113.7(4) 2_655
C12 Al1 N1 C2 134.28(13) .
C7 Al1 N1 C2 -97.09(15) 2_655
C7 Al1 N1 C2 11.33(14) .
N1 Al1 N1 C2 -45.72(13) 2_655
C6 N1 C2 C3 -3.3(3) .
Al1 N1 C2 C3 164.1(2) .
C6 N1 C2 C7 177.1(2) .
Al1 N1 C2 C7 -15.53(18) .
N1 C2 C3 C4 2.6(4) .
C7 C2 C3 C4 -177.9(2) .
C2 C3 C4 C5 0.0(4) .
C3 C4 C5 C6 -1.8(4) .
C2 N1 C6 C5 1.4(4) .
Al1 N1 C6 C5 -154.6(3) .
C4 C5 C6 N1 1.2(4) .
N1 C2 C7 C11 139.3(2) .
C3 C2 C7 C11 -40.2(3) .
N1 C2 C7 Si1 -97.61(18) .
C3 C2 C7 Si1 82.8(3) .
N1 C2 C7 Al1 16.09(19) .
C3 C2 C7 Al1 -163.5(2) .
C10 Si1 C7 C2 41.2(2) .
C9 Si1 C7 C2 163.29(19) .
C8 Si1 C7 C2 -77.3(2) .
C10 Si1 C7 C11 167.19(17) .
C9 Si1 C7 C11 -70.8(2) .
C8 Si1 C7 C11 48.65(19) .
C10 Si1 C7 Al1 -56.12(15) .
C9 Si1 C7 Al1 65.93(16) .
C8 Si1 C7 Al1 -174.66(11) .
C12 Al1 C7 C2 -101.33(14) .
C7 Al1 C7 C2 78.67(14) 2_655
N1 Al1 C7 C2 147.22(14) 2_655
N1 Al1 C7 C2 -10.30(13) .
C12 Al1 C7 C11 140.59(16) .
C7 Al1 C7 C11 -39.41(16) 2_655
N1 Al1 C7 C11 29.14(19) 2_655
N1 Al1 C7 C11 -128.4(2) .
C12 Al1 C7 Si1 9.12(13) .
C7 Al1 C7 Si1 -170.88(13) 2_655
N1 Al1 C7 Si1 -102.33(11) 2_655
N1 Al1 C7 Si1 100.15(12) .
